data_4109108
loop_
_publ_author_name
'Pinjing Zhao'
'Christopher D. Incarvito'
'John F. Hartwig'

_publ_section_title
;
 Directly Observed Transmetalation from Boron to Rhodium. \b-Aryl
 Elimination from Rh(I) Arylboronates and Diarylborinates
;
_journal_name_full 'Journal of the American Chemical Society'
_journal_page_first 1876
_journal_page_last 1877
_journal_paper_doi 10.1021/ja068587q
_journal_volume 129
_journal_year 2007
_chemical_formula_sum 'C27.5 H59 B O2 P3 Rh'
_chemical_formula_weight 628.38
_chemical_name_systematic
; 
 ? 
;
_space_group_IT_number 14
_symmetry_cell_setting monoclinic
_symmetry_space_group_name_Hall '-P 2yn'
_symmetry_space_group_name_H-M 'P 1 21/n 1'
_atom_sites_solution_hydrogens geom
_atom_sites_solution_primary direct
_atom_sites_solution_secondary difmap
_audit_creation_method SHELXL-97
_cell_angle_alpha 90.00
_cell_angle_beta 106.35(3)
_cell_angle_gamma 90.00
_cell_formula_units_Z 4
_cell_length_a 10.693(2)
_cell_length_b 17.341(4)
_cell_length_c 18.915(4)
_cell_measurement_temperature 173(2)
_cell_volume 3365.5(13)
_computing_cell_refinement Denzo
_computing_data_collection 'Nonius Collect'
_computing_data_reduction Denzo
_computing_molecular_graphics XP
_computing_publication_material XCIF
_computing_structure_refinement 'SHELXL-97 (Sheldrick, 1997)'
_computing_structure_solution 'SHELXS-97 (Sheldrick, 1990)'
_diffrn_ambient_temperature 173(2)
_diffrn_measured_fraction_theta_full 0.993
_diffrn_measured_fraction_theta_max 0.993
_diffrn_measurement_device_type 'Nonius KappaCCD'
_diffrn_measurement_method '\w scans'
_diffrn_radiation_monochromator graphite
_diffrn_radiation_source 'fine-focus sealed tube'
_diffrn_radiation_type MoK\a
_diffrn_radiation_wavelength 0.71073
_diffrn_reflns_av_R_equivalents 0.0359
_diffrn_reflns_av_sigmaI/netI 0.0611
_diffrn_reflns_limit_h_max 14
_diffrn_reflns_limit_h_min -14
_diffrn_reflns_limit_k_max 20
_diffrn_reflns_limit_k_min -23
_diffrn_reflns_limit_l_max 25
_diffrn_reflns_limit_l_min -25
_diffrn_reflns_number 13740
_diffrn_reflns_theta_full 28.29
_diffrn_reflns_theta_max 28.29
_diffrn_reflns_theta_min 3.08
_exptl_absorpt_coefficient_mu 0.671
_exptl_absorpt_correction_T_max 0.9061
_exptl_absorpt_correction_T_min 0.8775
_exptl_absorpt_correction_type none
_exptl_crystal_colour yellow
_exptl_crystal_density_diffrn 1.240
_exptl_crystal_description block
_exptl_crystal_F_000 1340
_exptl_crystal_size_max 0.20
_exptl_crystal_size_mid 0.20
_exptl_crystal_size_min 0.15
_refine_diff_density_max 0.436
_refine_diff_density_min -0.574
_refine_diff_density_rms 0.075
_refine_ls_extinction_method none
_refine_ls_goodness_of_fit_ref 1.046
_refine_ls_hydrogen_treatment mixed
_refine_ls_matrix_type full
_refine_ls_number_parameters 327
_refine_ls_number_reflns 8310
_refine_ls_number_restraints 0
_refine_ls_restrained_S_all 1.046
_refine_ls_R_factor_all 0.0693
_refine_ls_R_factor_gt 0.0388
_refine_ls_shift/su_max 0.252
_refine_ls_shift/su_mean 0.011
_refine_ls_structure_factor_coef Fsqd
_refine_ls_weighting_details 'calc w=1/[\s^2^(Fo^2^)+(0.0450P)^2^+0.0000P] where P=(Fo^2^+2Fc^2^)/3'
_refine_ls_weighting_scheme calc
_refine_ls_wR_factor_gt 0.0868
_refine_ls_wR_factor_ref 0.0960
_reflns_number_gt 5896
_reflns_number_total 8310
_reflns_threshold_expression >2sigma(I)
_cod_data_source_file ja068587qsi20061207_093240.cif
_cod_data_source_block pz06
_cod_original_cell_volume 3365.6(12)
_cod_original_formula_sum 'C27.50 H59 B O2 P3 Rh'
_cod_database_code 4109108

loop_
_symmetry_equiv_pos_as_xyz
'x, y, z'
'-x+1/2, y+1/2, -z+1/2'
'-x, -y, -z'
'x-1/2, -y-1/2, z-1/2'

loop_
_atom_site_label
_atom_site_type_symbol
_atom_site_fract_x
_atom_site_fract_y
_atom_site_fract_z
_atom_site_U_iso_or_equiv
_atom_site_adp_type
_atom_site_occupancy
_atom_site_symmetry_multiplicity
_atom_site_calc_flag
_atom_site_refinement_flags
_atom_site_disorder_assembly
_atom_site_disorder_group
Rh1 Rh 0.662979(18) 0.310884(10) 0.564083(10) 0.02654(7) Uani 1 1 d . . .
P1 P 0.72562(7) 0.32514(4) 0.45604(4) 0.03294(16) Uani 1 1 d . . .
P2 P 0.54677(6) 0.31793(3) 0.65085(4) 0.03155(15) Uani 1 1 d . . .
P3 P 0.72191(7) 0.18908(3) 0.58295(4) 0.03144(15) Uani 1 1 d . . .
O1 O 0.62031(16) 0.42840(9) 0.54278(10) 0.0331(4) Uani 1 1 d . . .
O2 O 0.6323(2) 0.56441(10) 0.53923(12) 0.0441(5) Uani 1 1 d . . .
H2 H 0.545(3) 0.5628(16) 0.5065(17) 0.058(10) Uiso 1 1 d . . .
B1 B 0.6833(3) 0.49372(17) 0.56663(17) 0.0338(7) Uani 1 1 d . . .
C1 C 0.5887(3) 0.36483(16) 0.38508(15) 0.0416(6) Uani 1 1 d . . .
H1A H 0.5636 0.4147 0.4025 0.050 Uiso 1 1 calc R . .
H1B H 0.6170 0.3751 0.3404 0.050 Uiso 1 1 calc R . .
C2 C 0.4698(3) 0.31239(18) 0.36445(18) 0.0575(9) Uani 1 1 d . . .
H2A H 0.4005 0.3369 0.3258 0.086 Uiso 1 1 calc R . .
H2B H 0.4391 0.3034 0.4079 0.086 Uiso 1 1 calc R . .
H2C H 0.4934 0.2631 0.3464 0.086 Uiso 1 1 calc R . .
C3 C 0.7724(4) 0.24550(17) 0.40419(18) 0.0569(8) Uani 1 1 d . . .
H3A H 0.8504 0.2203 0.4371 0.068 Uiso 1 1 calc R . .
H3B H 0.7012 0.2070 0.3937 0.068 Uiso 1 1 calc R . .
C4 C 0.8018(3) 0.26339(19) 0.33278(17) 0.0593(9) Uani 1 1 d . . .
H4A H 0.8269 0.2159 0.3122 0.089 Uiso 1 1 calc R . .
H4B H 0.8735 0.3006 0.3417 0.089 Uiso 1 1 calc R . .
H4C H 0.7242 0.2853 0.2979 0.089 Uiso 1 1 calc R . .
C5 C 0.8507(3) 0.39760(18) 0.45803(17) 0.0464(7) Uani 1 1 d . . .
H5A H 0.8503 0.4095 0.4068 0.056 Uiso 1 1 calc R . .
H5B H 0.8281 0.4455 0.4801 0.056 Uiso 1 1 calc R . .
C6 C 0.9886(3) 0.3727(2) 0.50155(19) 0.0719(11) Uani 1 1 d . . .
H6A H 1.0504 0.4141 0.5002 0.108 Uiso 1 1 calc R . .
H6B H 1.0128 0.3259 0.4795 0.108 Uiso 1 1 calc R . .
H6C H 0.9907 0.3623 0.5528 0.108 Uiso 1 1 calc R . .
C7 C 0.3984(3) 0.25860(16) 0.62982(16) 0.0435(7) Uani 1 1 d . . .
H7A H 0.4230 0.2036 0.6295 0.052 Uiso 1 1 calc R . .
H7B H 0.3551 0.2657 0.6693 0.052 Uiso 1 1 calc R . .
C8 C 0.3023(3) 0.27859(19) 0.5559(2) 0.0593(9) Uani 1 1 d . . .
H8A H 0.2250 0.2457 0.5477 0.089 Uiso 1 1 calc R . .
H8B H 0.3436 0.2701 0.5164 0.089 Uiso 1 1 calc R . .
H8C H 0.2766 0.3328 0.5560 0.089 Uiso 1 1 calc R . .
C9 C 0.4817(3) 0.41576(15) 0.65586(16) 0.0415(7) Uani 1 1 d . . .
H9A H 0.5565 0.4513 0.6736 0.050 Uiso 1 1 calc R . .
H9B H 0.4343 0.4319 0.6052 0.050 Uiso 1 1 calc R . .
C10 C 0.3904(4) 0.42695(18) 0.7047(2) 0.0659(10) Uani 1 1 d . . .
H10A H 0.3635 0.4811 0.7031 0.099 Uiso 1 1 calc R . .
H10B H 0.4360 0.4127 0.7556 0.099 Uiso 1 1 calc R . .
H10C H 0.3132 0.3942 0.6867 0.099 Uiso 1 1 calc R . .
C11 C 0.6153(3) 0.29541(14) 0.74932(15) 0.0389(6) Uani 1 1 d . . .
H11A H 0.5517 0.3105 0.7760 0.047 Uiso 1 1 calc R . .
H11B H 0.6289 0.2390 0.7551 0.047 Uiso 1 1 calc R . .
C12 C 0.7439(3) 0.33620(18) 0.78396(18) 0.0556(8) Uani 1 1 d . . .
H12A H 0.7760 0.3218 0.8361 0.083 Uiso 1 1 calc R . .
H12B H 0.7306 0.3921 0.7798 0.083 Uiso 1 1 calc R . .
H12C H 0.8079 0.3209 0.7583 0.083 Uiso 1 1 calc R . .
C13 C 0.6433(3) 0.11707(15) 0.51263(16) 0.0445(7) Uani 1 1 d . . .
H13A H 0.6623 0.1303 0.4658 0.053 Uiso 1 1 calc R . .
H13B H 0.6822 0.0659 0.5284 0.053 Uiso 1 1 calc R . .
C14 C 0.4955(3) 0.11136(18) 0.4985(2) 0.0676(10) Uani 1 1 d . . .
H14A H 0.4607 0.0723 0.4606 0.101 Uiso 1 1 calc R . .
H14B H 0.4556 0.1614 0.4816 0.101 Uiso 1 1 calc R . .
H14C H 0.4755 0.0967 0.5441 0.101 Uiso 1 1 calc R . .
C15 C 0.7096(3) 0.14000(14) 0.66741(15) 0.0391(6) Uani 1 1 d . . .
H15A H 0.7576 0.1715 0.7101 0.047 Uiso 1 1 calc R . .
H15B H 0.6168 0.1401 0.6669 0.047 Uiso 1 1 calc R . .
C16 C 0.7600(4) 0.05620(16) 0.68112(19) 0.0618(9) Uani 1 1 d . . .
H16A H 0.7476 0.0375 0.7276 0.093 Uiso 1 1 calc R . .
H16B H 0.8529 0.0548 0.6840 0.093 Uiso 1 1 calc R . .
H16C H 0.7115 0.0233 0.6405 0.093 Uiso 1 1 calc R . .
C17 C 0.8951(3) 0.17109(16) 0.59068(16) 0.0422(7) Uani 1 1 d . . .
H17A H 0.9107 0.1148 0.5936 0.051 Uiso 1 1 calc R . .
H17B H 0.9140 0.1900 0.5454 0.051 Uiso 1 1 calc R . .
C18 C 0.9895(3) 0.20930(19) 0.65712(18) 0.0574(8) Uani 1 1 d . . .
H18A H 1.0792 0.1971 0.6576 0.086 Uiso 1 1 calc R . .
H18B H 0.9731 0.1901 0.7024 0.086 Uiso 1 1 calc R . .
H18C H 0.9768 0.2653 0.6540 0.086 Uiso 1 1 calc R . .
C19 C 0.8193(3) 0.49994(14) 0.62851(15) 0.0368(6) Uani 1 1 d . . .
C20 C 0.8732(3) 0.57120(16) 0.65526(17) 0.0459(7) Uani 1 1 d . . .
H20A H 0.8309 0.6171 0.6335 0.055 Uiso 1 1 calc R . .
C21 C 0.9866(3) 0.57680(18) 0.71262(18) 0.0505(8) Uani 1 1 d . . .
H21A H 1.0201 0.6264 0.7292 0.061 Uiso 1 1 calc R . .
C22 C 1.0520(3) 0.5124(2) 0.74620(18) 0.0533(8) Uani 1 1 d . . .
C23 C 1.0012(3) 0.44134(19) 0.71976(19) 0.0567(8) Uani 1 1 d . . .
H23A H 1.0452 0.3957 0.7411 0.068 Uiso 1 1 calc R . .
C24 C 0.8870(3) 0.43548(16) 0.66259(17) 0.0450(7) Uani 1 1 d . . .
H24A H 0.8541 0.3857 0.6463 0.054 Uiso 1 1 calc R . .
C25 C 1.1741(3) 0.5186(2) 0.8106(2) 0.0802(12) Uani 1 1 d . . .
H25A H 1.2031 0.5724 0.8167 0.120 Uiso 1 1 calc R . .
H25B H 1.2430 0.4865 0.8011 0.120 Uiso 1 1 calc R . .
H25C H 1.1550 0.5008 0.8557 0.120 Uiso 1 1 calc R . .
C26 C 0.0000 0.0000 0.5000 0.141(5) Uani 1 2 d S . .
H26A H -0.0036 -0.0357 0.4607 0.169 Uiso 0.50 1 d PR A .
H26B H -0.0837 0.0247 0.4883 0.169 Uiso 0.50 1 d PR . .
C27 C 0.0988(10) 0.0647(5) 0.4920(5) 0.122(3) Uani 0.70 1 d P A 1
H27A H 0.1018 0.1007 0.5331 0.147 Uiso 0.70 1 calc PR A 1
H27B H 0.1845 0.0386 0.5051 0.147 Uiso 0.70 1 calc PR A 1
C27' C -0.0064(11) 0.0400(6) 0.4439(6) 0.034(2) Uani 0.30 1 d P A 2
H27E H -0.0924 0.0657 0.4311 0.040 Uiso 0.30 1 calc PR A 2
H27F H -0.0084 0.0033 0.4035 0.040 Uiso 0.30 1 calc PR A 2
C28 C 0.1007(5) 0.1067(3) 0.4402(4) 0.125(2) Uani 1 1 d . . .
H28A H 0.1772 0.1405 0.4546 0.188 Uiso 1 1 calc R A 1
H28B H 0.0214 0.1381 0.4264 0.188 Uiso 1 1 calc R A 1
H28C H 0.1053 0.0750 0.3980 0.188 Uiso 1 1 calc R A 1

loop_
_atom_site_aniso_label
_atom_site_aniso_U_11
_atom_site_aniso_U_22
_atom_site_aniso_U_33
_atom_site_aniso_U_23
_atom_site_aniso_U_13
_atom_site_aniso_U_12
Rh1 0.03100(11) 0.02199(11) 0.02836(11) 0.00147(8) 0.01119(8) 0.00473(8)
P1 0.0382(4) 0.0315(4) 0.0321(4) 0.0035(3) 0.0148(3) 0.0069(3)
P2 0.0369(4) 0.0265(3) 0.0354(4) 0.0016(3) 0.0170(3) 0.0051(3)
P3 0.0394(4) 0.0245(3) 0.0317(4) 0.0012(3) 0.0121(3) 0.0074(3)
O1 0.0413(10) 0.0221(9) 0.0389(10) 0.0027(8) 0.0161(8) 0.0049(7)
O2 0.0541(13) 0.0257(10) 0.0539(13) 0.0053(9) 0.0172(11) 0.0048(9)
B1 0.0448(18) 0.0276(15) 0.0379(17) 0.0023(13) 0.0266(15) 0.0062(13)
C1 0.0472(16) 0.0476(16) 0.0320(15) 0.0041(13) 0.0147(13) 0.0068(13)
C2 0.0490(18) 0.077(2) 0.0433(18) -0.0137(16) 0.0076(15) -0.0116(16)
C3 0.087(2) 0.0475(18) 0.0480(19) 0.0067(15) 0.0389(18) 0.0206(17)
C4 0.081(2) 0.062(2) 0.0460(19) 0.0042(16) 0.0363(18) 0.0143(18)
C5 0.0459(16) 0.0552(19) 0.0444(17) 0.0038(14) 0.0227(14) -0.0010(13)
C6 0.0395(17) 0.121(3) 0.055(2) 0.008(2) 0.0133(17) -0.0055(19)
C7 0.0461(16) 0.0390(15) 0.0528(19) 0.0036(13) 0.0262(15) 0.0008(13)
C8 0.0413(17) 0.0566(19) 0.076(2) 0.0078(18) 0.0100(17) -0.0041(14)
C9 0.0512(17) 0.0356(15) 0.0446(17) 0.0045(13) 0.0248(14) 0.0112(12)
C10 0.090(3) 0.0473(19) 0.084(3) 0.0111(18) 0.062(2) 0.0261(17)
C11 0.0544(17) 0.0317(14) 0.0360(15) 0.0026(11) 0.0216(14) 0.0089(12)
C12 0.063(2) 0.0508(18) 0.0460(19) -0.0011(15) 0.0046(16) 0.0060(16)
C13 0.0650(19) 0.0305(14) 0.0399(17) -0.0037(12) 0.0179(15) 0.0032(13)
C14 0.068(2) 0.0441(18) 0.082(3) -0.0181(18) 0.006(2) -0.0045(16)
C15 0.0519(16) 0.0314(14) 0.0355(15) 0.0047(12) 0.0148(13) 0.0110(12)
C16 0.097(3) 0.0385(17) 0.060(2) 0.0162(15) 0.038(2) 0.0271(17)
C17 0.0469(16) 0.0431(16) 0.0392(16) 0.0047(13) 0.0165(14) 0.0196(13)
C18 0.0429(17) 0.073(2) 0.053(2) 0.0053(17) 0.0077(15) 0.0141(15)
C19 0.0443(15) 0.0309(14) 0.0437(16) -0.0021(12) 0.0264(14) -0.0001(12)
C20 0.0545(18) 0.0370(15) 0.0549(19) -0.0065(14) 0.0296(16) -0.0044(13)
C21 0.0494(18) 0.0513(19) 0.060(2) -0.0210(16) 0.0303(17) -0.0171(15)
C22 0.0407(17) 0.071(2) 0.052(2) -0.0200(17) 0.0201(15) -0.0093(16)
C23 0.0495(18) 0.056(2) 0.060(2) -0.0068(17) 0.0077(16) 0.0069(15)
C24 0.0428(16) 0.0393(16) 0.0509(18) -0.0059(14) 0.0101(14) -0.0011(13)
C25 0.054(2) 0.107(3) 0.074(3) -0.034(2) 0.009(2) -0.009(2)
C26 0.061(4) 0.164(9) 0.222(12) -0.166(9) 0.081(7) -0.048(5)
C27 0.149(8) 0.132(8) 0.112(7) 0.008(6) 0.080(7) 0.074(6)
C27' 0.025(5) 0.043(5) 0.039(6) -0.003(5) 0.020(5) 0.001(4)
C28 0.084(3) 0.117(5) 0.183(7) -0.078(5) 0.052(4) -0.011(3)

loop_
_atom_type_symbol
_atom_type_description
_atom_type_scat_dispersion_real
_atom_type_scat_dispersion_imag
_atom_type_scat_source
C C 0.0033 0.0016 'International Tables Vol C Tables 4.2.6.8 and 6.1.1.4'
H H 0.0000 0.0000 'International Tables Vol C Tables 4.2.6.8 and 6.1.1.4'
B B 0.0013 0.0007 'International Tables Vol C Tables 4.2.6.8 and 6.1.1.4'
O O 0.0106 0.0060 'International Tables Vol C Tables 4.2.6.8 and 6.1.1.4'
P P 0.1023 0.0942 'International Tables Vol C Tables 4.2.6.8 and 6.1.1.4'
Rh Rh -1.1178 0.9187 'International Tables Vol C Tables 4.2.6.8 and 6.1.1.4'

loop_
_geom_angle_atom_site_label_1
_geom_angle_atom_site_label_2
_geom_angle_atom_site_label_3
_geom_angle
_geom_angle_site_symmetry_1
_geom_angle_site_symmetry_3
O1 Rh1 P3 175.24(5) . .
O1 Rh1 P2 87.37(5) . .
P3 Rh1 P2 96.97(2) . .
O1 Rh1 P1 80.21(5) . .
P3 Rh1 P1 95.96(2) . .
P2 Rh1 P1 162.60(3) . .
C1 P1 C5 100.79(13) . .
C1 P1 C3 99.99(15) . .
C5 P1 C3 102.67(15) . .
C1 P1 Rh1 108.42(9) . .
C5 P1 Rh1 116.30(10) . .
C3 P1 Rh1 125.03(10) . .
C7 P2 C11 100.01(13) . .
C7 P2 C9 102.15(13) . .
C11 P2 C9 101.04(13) . .
C7 P2 Rh1 114.73(10) . .
C11 P2 Rh1 124.30(9) . .
C9 P2 Rh1 111.64(9) . .
C17 P3 C13 100.74(13) . .
C17 P3 C15 99.67(13) . .
C13 P3 C15 100.53(13) . .
C17 P3 Rh1 114.21(9) . .
C13 P3 Rh1 118.69(10) . .
C15 P3 Rh1 119.66(8) . .
B1 O1 Rh1 134.30(17) . .
H2 O2 B1 115.0(17) . .
O1 B1 O2 121.3(3) . .
O1 B1 C19 125.3(2) . .
O2 B1 C19 113.4(2) . .
C2 C1 P1 113.8(2) . .
C4 C3 P1 118.7(2) . .
C6 C5 P1 113.9(2) . .
C8 C7 P2 112.9(2) . .
C10 C9 P2 117.4(2) . .
C12 C11 P2 113.0(2) . .
C14 C13 P3 114.1(2) . .
C16 C15 P3 118.15(19) . .
C18 C17 P3 114.13(19) . .
C24 C19 C20 115.8(3) . .
C24 C19 B1 122.4(2) . .
C20 C19 B1 121.6(2) . .
C21 C20 C19 121.8(3) . .
C22 C21 C20 121.7(3) . .
C21 C22 C23 117.4(3) . .
C21 C22 C25 121.6(3) . .
C23 C22 C25 121.0(3) . .
C22 C23 C24 121.1(3) . .
C19 C24 C23 122.2(3) . .
C27' C26 C27' 180.000(3) . 3_556
C27' C26 C27 53.4(5) . .
C27' C26 C27 126.6(5) 3_556 .
C27' C26 C27 126.6(5) . 3_556
C27' C26 C27 53.4(5) 3_556 3_556
C27 C26 C27 180.0(8) . 3_556
C28 C27 C26 131.4(9) . .
C26 C27' C28 123.6(9) . .
C27 C28 C27' 51.6(6) . .

loop_
_geom_bond_atom_site_label_1
_geom_bond_atom_site_label_2
_geom_bond_distance
_geom_bond_site_symmetry_2
Rh1 O1 2.1023(16) .
Rh1 P3 2.2043(7) .
Rh1 P2 2.3240(9) .
Rh1 P1 2.3360(8) .
P1 C1 1.820(3) .
P1 C5 1.828(3) .
P1 C3 1.843(3) .
P2 C7 1.839(3) .
P2 C11 1.841(3) .
P2 C9 1.846(2) .
P3 C17 1.843(3) .
P3 C13 1.846(3) .
P3 C15 1.847(3) .
O1 B1 1.330(3) .
O2 H2 0.97(3) .
O2 B1 1.382(3) .
B1 C19 1.593(4) .
C1 C2 1.522(4) .
C3 C4 1.503(4) .
C5 C6 1.535(4) .
C7 C8 1.524(4) .
C9 C10 1.534(4) .
C11 C12 1.521(4) .
C13 C14 1.530(4) .
C15 C16 1.546(4) .
C17 C18 1.524(4) .
C19 C24 1.388(4) .
C19 C20 1.397(4) .
C20 C21 1.384(4) .
C21 C22 1.374(4) .
C22 C23 1.383(4) .
C22 C25 1.518(5) .
C23 C24 1.388(4) .
C26 C27' 1.253(9) .
C26 C27' 1.253(9) 3_556
C26 C27 1.577(11) .
C26 C27 1.577(11) 3_556
C27 C28 1.226(8) .
C27' C28 1.643(12) .
